data_4066039
loop_
_publ_author_name
'Hegele, Peter'
'Santhamma, Bindu'
'Schnakenburg, Gregor'
'Fr\"ohlich, Roland'
'Kataeva, Olga'
'Nieger, Martin'
'Kotsis, Konstantinos'
'Neese, Frank'
'D\"otz, Karl Heinz'

_publ_section_title
;
 Hydroquinoid Chromium Complexes Bearing an Acyclic Conjugated Bridge:
 Chromium-Templated Synthesis, Molecular Structure, and Haptotropic Metal
 Migration
;
_journal_issue 23
_journal_name_full Organometallics
_journal_page_first 6172
_journal_paper_doi 10.1021/om100257x
_journal_volume 29
_journal_year 2010
_chemical_formula_moiety 'C32 H38 Cr O5 Si'
_chemical_formula_sum 'C32 H38 Cr O5 Si'
_chemical_formula_weight 582.71
_chemical_name_systematic
; 
 Tricarbonyl{[eta6-1,2,3,4,4a,8a]-1-tert-butyldimethylsiloxy-2,3-diethyl-
 4-methoxy-7-[(E)-2'-phenylethylene]naphthalene}chromium(0) 
;
_space_group_IT_number 13
_symmetry_cell_setting monoclinic
_symmetry_space_group_name_Hall '-P 2yc'
_symmetry_space_group_name_H-M 'P 1 2/c 1'
_atom_sites_solution_hydrogens geom
_atom_sites_solution_primary direct
_atom_sites_solution_secondary difmap
_audit_creation_method SHELXL-97
_cell_angle_alpha 90.00
_cell_angle_beta 104.178(2)
_cell_angle_gamma 90.00
_cell_formula_units_Z 4
_cell_length_a 14.8276(4)
_cell_length_b 11.9847(3)
_cell_length_c 17.5574(5)
_cell_measurement_reflns_used 5651
_cell_measurement_temperature 123(2)
_cell_measurement_theta_max 27.5
_cell_measurement_theta_min 1
_cell_volume 3024.99(14)
_computing_cell_refinement DENZO-SMN
_computing_data_collection Collect
_computing_data_reduction DENZM-SMN
_computing_molecular_graphics XP
_computing_publication_material 'SHELXL-97 (Sheldrick, 1997)'
_computing_structure_refinement 'SHELXL-97 (Sheldrick, 1997)'
_computing_structure_solution 'SHELXS-97 (Sheldrick, 1990)'
_diffrn_ambient_temperature 123(2)
_diffrn_measured_fraction_theta_full 0.996
_diffrn_measured_fraction_theta_max 0.970
_diffrn_measurement_device_type 'Nonius KappaCCD'
_diffrn_measurement_method 'rotation in phi and omega, 2 deg.'
_diffrn_radiation_monochromator graphite
_diffrn_radiation_source 'fine-focus sealed tube'
_diffrn_radiation_type MoK\a
_diffrn_radiation_wavelength 0.71073
_diffrn_reflns_av_R_equivalents 0.0279
_diffrn_reflns_av_sigmaI/netI 0.0532
_diffrn_reflns_limit_h_max 19
_diffrn_reflns_limit_h_min -17
_diffrn_reflns_limit_k_max 15
_diffrn_reflns_limit_k_min -15
_diffrn_reflns_limit_l_max 22
_diffrn_reflns_limit_l_min -22
_diffrn_reflns_number 17938
_diffrn_reflns_theta_full 25.00
_diffrn_reflns_theta_max 27.47
_diffrn_reflns_theta_min 2.94
_exptl_absorpt_coefficient_mu 0.455
_exptl_absorpt_correction_type none
_exptl_crystal_colour red
_exptl_crystal_density_diffrn 1.280
_exptl_crystal_density_meas ?
_exptl_crystal_density_method 'not measured'
_exptl_crystal_description plates
_exptl_crystal_F_000 1232
_exptl_crystal_size_max 0.40
_exptl_crystal_size_mid 0.30
_exptl_crystal_size_min 0.10
_refine_diff_density_max 0.308
_refine_diff_density_min -0.298
_refine_diff_density_rms 0.048
_refine_ls_extinction_method none
_refine_ls_goodness_of_fit_ref 0.963
_refine_ls_hydrogen_treatment constr
_refine_ls_matrix_type full
_refine_ls_number_parameters 353
_refine_ls_number_reflns 6738
_refine_ls_number_restraints 0
_refine_ls_restrained_S_all 0.963
_refine_ls_R_factor_all 0.0544
_refine_ls_R_factor_gt 0.0329
_refine_ls_shift/su_max 0.001
_refine_ls_shift/su_mean 0.000
_refine_ls_structure_factor_coef Fsqd
_refine_ls_weighting_details 'calc w=1/[\s^2^(Fo^2^)+(0.0437P)^2^+0.0000P] where P=(Fo^2^+2Fc^2^)/3'
_refine_ls_weighting_scheme calc
_refine_ls_wR_factor_gt 0.0795
_refine_ls_wR_factor_ref 0.0855
_reflns_number_gt 4882
_reflns_number_total 6738
_reflns_threshold_expression >2sigma(I)
_cod_data_source_file om100257x_si_002.cif
_cod_data_source_block doe319_compound_3-123K
_cod_depositor_comments
;
The following automatic conversions were performed:

'_exptl_crystal_density_meas' value 'none' was changed to '?' - the
value is perceived as not measured.

Automatic conversion script
Id: cif_fix_values 3008 2015-01-20 13:52:24Z robertas 
;
_cod_original_sg_symbol_H-M 'P 2/c'
_cod_database_code 4066039

loop_
_symmetry_equiv_pos_as_xyz
'x, y, z'
'-x, y, -z+1/2'
'-x, -y, -z'
'x, -y, z-1/2'

loop_
_atom_site_label
_atom_site_type_symbol
_atom_site_fract_x
_atom_site_fract_y
_atom_site_fract_z
_atom_site_U_iso_or_equiv
_atom_site_adp_type
_atom_site_occupancy
_atom_site_symmetry_multiplicity
_atom_site_calc_flag
_atom_site_refinement_flags
Cr1 Cr 0.747173(17) 0.25387(2) 0.591266(14) 0.01884(8) Uani 1 1 d .
C1A C 0.65974(12) 0.17334(13) 0.62602(9) 0.0256(4) Uani 1 1 d .
O1A O 0.60406(9) 0.12521(10) 0.64882(8) 0.0400(3) Uani 1 1 d .
C1B C 0.69817(12) 0.38280(14) 0.62041(9) 0.0257(4) Uani 1 1 d .
O1B O 0.66899(9) 0.46734(10) 0.63509(7) 0.0369(3) Uani 1 1 d .
C1C C 0.82301(13) 0.23660(14) 0.68956(10) 0.0321(4) Uani 1 1 d .
O1C O 0.87027(10) 0.22196(13) 0.75206(7) 0.0535(4) Uani 1 1 d .
C1 C 0.74978(11) 0.35259(12) 0.48326(8) 0.0181(3) Uani 1 1 d .
O1 O 0.72039(7) 0.45948(8) 0.46703(6) 0.0196(2) Uani 1 1 d .
Si1 Si 0.70236(3) 0.53442(4) 0.38363(2) 0.02082(11) Uani 1 1 d .
C11 C 0.81467(12) 0.55782(16) 0.35692(11) 0.0363(4) Uani 1 1 d .
H11A H 0.8575 0.5976 0.3996 0.054 Uiso 1 1 calc R
H11B H 0.8039 0.6024 0.3087 0.054 Uiso 1 1 calc R
H11C H 0.8418 0.4858 0.3483 0.054 Uiso 1 1 calc R
C12 C 0.62354(15) 0.46027(17) 0.30139(10) 0.0441(5) Uani 1 1 d .
H12A H 0.5638 0.4468 0.3143 0.066 Uiso 1 1 calc R
H12B H 0.6515 0.3888 0.2925 0.066 Uiso 1 1 calc R
H12C H 0.6136 0.5059 0.2537 0.066 Uiso 1 1 calc R
C13 C 0.64987(13) 0.66561(14) 0.41137(10) 0.0323(4) Uani 1 1 d .
C14 C 0.71301(16) 0.71730(16) 0.48470(12) 0.0453(5) Uani 1 1 d .
H14A H 0.7216 0.6644 0.5284 0.068 Uiso 1 1 calc R
H14B H 0.6845 0.7859 0.4983 0.068 Uiso 1 1 calc R
H14C H 0.7735 0.7349 0.4745 0.068 Uiso 1 1 calc R
C15 C 0.55511(14) 0.63858(18) 0.42865(13) 0.0534(6) Uani 1 1 d .
H15A H 0.5138 0.6052 0.3820 0.080 Uiso 1 1 calc R
H15B H 0.5271 0.7074 0.4424 0.080 Uiso 1 1 calc R
H15C H 0.5642 0.5859 0.4726 0.080 Uiso 1 1 calc R
C16 C 0.6360(2) 0.74901(17) 0.34269(14) 0.0640(7) Uani 1 1 d .
H16A H 0.5957 0.7156 0.2955 0.096 Uiso 1 1 calc R
H16B H 0.6965 0.7672 0.3326 0.096 Uiso 1 1 calc R
H16C H 0.6071 0.8173 0.3563 0.096 Uiso 1 1 calc R
C2 C 0.84259(11) 0.33198(13) 0.52409(9) 0.0214(4) Uani 1 1 d .
C21 C 0.91041(12) 0.42875(14) 0.54398(10) 0.0279(4) Uani 1 1 d .
H21A H 0.8932 0.4850 0.5016 0.034 Uiso 1 1 calc R
H21B H 0.9733 0.4009 0.5439 0.034 Uiso 1 1 calc R
C22 C 0.91581(14) 0.48663(16) 0.62205(12) 0.0461(5) Uani 1 1 d .
H22A H 0.9614 0.5473 0.6290 0.069 Uiso 1 1 calc R
H22B H 0.9349 0.4327 0.6649 0.069 Uiso 1 1 calc R
H22C H 0.8546 0.5172 0.6225 0.069 Uiso 1 1 calc R
C3 C 0.87116(11) 0.21960(13) 0.54437(9) 0.0207(4) Uani 1 1 d .
C31 C 0.96995(11) 0.19323(14) 0.58806(9) 0.0266(4) Uani 1 1 d .
H31A H 0.9700 0.1267 0.6215 0.032 Uiso 1 1 calc R
H31B H 0.9956 0.2567 0.6228 0.032 Uiso 1 1 calc R
C32 C 1.03215(12) 0.17105(15) 0.53171(10) 0.0341(4) Uani 1 1 d .
H32A H 1.0956 0.1547 0.5620 0.051 Uiso 1 1 calc R
H32B H 1.0329 0.2371 0.4990 0.051 Uiso 1 1 calc R
H32C H 1.0078 0.1072 0.4981 0.051 Uiso 1 1 calc R
C4 C 0.80809(11) 0.13158(13) 0.51959(9) 0.0202(3) Uani 1 1 d .
O4 O 0.83980(8) 0.02297(9) 0.53158(6) 0.0246(3) Uani 1 1 d .
C41 C 0.82135(13) -0.03328(14) 0.59842(10) 0.0329(4) Uani 1 1 d .
H41A H 0.8513 0.0073 0.6464 0.049 Uiso 1 1 calc R
H41B H 0.8462 -0.1094 0.6012 0.049 Uiso 1 1 calc R
H41C H 0.7541 -0.0361 0.5932 0.049 Uiso 1 1 calc R
C4A C 0.71557(11) 0.15123(13) 0.47677(9) 0.0195(3) Uani 1 1 d .
C5 C 0.65069(12) 0.06281(13) 0.44791(9) 0.0241(4) Uani 1 1 d .
H5 H 0.6703 -0.0125 0.4569 0.029 Uiso 1 1 calc R
C6 C 0.56252(12) 0.08486(13) 0.40829(9) 0.0262(4) Uani 1 1 d .
H6 H 0.5224 0.0246 0.3874 0.031 Uiso 1 1 calc R
C7 C 0.52759(11) 0.19698(13) 0.39684(9) 0.0215(3) Uani 1 1 d .
C71 C 0.43100(12) 0.22113(13) 0.35577(9) 0.0227(4) Uani 1 1 d .
H71 H 0.4075 0.2931 0.3630 0.027 Uiso 1 1 calc R
C72 C 0.37317(12) 0.15005(13) 0.30897(9) 0.0245(4) Uani 1 1 d .
H72 H 0.3978 0.0787 0.3019 0.029 Uiso 1 1 calc R
C73 C 0.27633(12) 0.16986(13) 0.26755(9) 0.0238(4) Uani 1 1 d .
C74 C 0.22586(12) 0.26433(14) 0.27879(10) 0.0268(4) Uani 1 1 d .
H74 H 0.2555 0.3207 0.3142 0.032 Uiso 1 1 calc R
C75 C 0.13423(13) 0.27712(15) 0.23961(10) 0.0330(4) Uani 1 1 d .
H75 H 0.1011 0.3417 0.2485 0.040 Uiso 1 1 calc R
C76 C 0.08955(13) 0.19630(17) 0.18709(11) 0.0388(5) Uani 1 1 d .
H76 H 0.0261 0.2054 0.1601 0.047 Uiso 1 1 calc R
C77 C 0.13814(14) 0.10259(17) 0.17447(11) 0.0404(5) Uani 1 1 d .
H77 H 0.1083 0.0474 0.1381 0.048 Uiso 1 1 calc R
C78 C 0.23009(13) 0.08888(15) 0.21457(10) 0.0311(4) Uani 1 1 d .
H78 H 0.2625 0.0235 0.2061 0.037 Uiso 1 1 calc R
C8 C 0.58765(11) 0.28302(13) 0.42514(9) 0.0193(3) Uani 1 1 d .
H8 H 0.5647 0.3573 0.4207 0.023 Uiso 1 1 calc R
C8A C 0.68338(11) 0.26390(12) 0.46086(8) 0.0176(3) Uani 1 1 d .

loop_
_atom_site_aniso_label
_atom_site_aniso_U_11
_atom_site_aniso_U_22
_atom_site_aniso_U_33
_atom_site_aniso_U_23
_atom_site_aniso_U_13
_atom_site_aniso_U_12
Cr1 0.01655(14) 0.02295(15) 0.01699(13) -0.00033(10) 0.00400(10) 0.00002(11)
C1A 0.0269(10) 0.0245(9) 0.0259(9) 0.0007(7) 0.0072(8) 0.0038(8)
O1A 0.0421(9) 0.0330(7) 0.0522(8) 0.0035(6) 0.0258(7) -0.0063(6)
C1B 0.0263(10) 0.0325(10) 0.0195(8) 0.0012(7) 0.0083(7) -0.0016(8)
O1B 0.0495(9) 0.0308(7) 0.0358(7) -0.0052(6) 0.0210(7) 0.0062(6)
C1C 0.0266(10) 0.0434(11) 0.0263(9) -0.0040(8) 0.0064(8) 0.0069(8)
O1C 0.0468(10) 0.0820(11) 0.0239(7) -0.0060(7) -0.0063(7) 0.0218(8)
C1 0.0191(9) 0.0198(8) 0.0161(7) -0.0010(6) 0.0059(7) -0.0014(7)
O1 0.0197(6) 0.0169(6) 0.0218(5) 0.0005(4) 0.0044(5) -0.0020(5)
Si1 0.0173(2) 0.0242(2) 0.0213(2) 0.00191(19) 0.00532(18) -0.00301(19)
C11 0.0269(11) 0.0462(11) 0.0384(10) 0.0095(9) 0.0131(9) 0.0013(9)
C12 0.0501(14) 0.0609(13) 0.0207(9) 0.0033(9) 0.0072(9) -0.0238(11)
C13 0.0321(11) 0.0316(10) 0.0342(10) 0.0077(8) 0.0103(8) 0.0094(8)
C14 0.0572(15) 0.0290(10) 0.0535(13) -0.0096(9) 0.0209(11) -0.0014(10)
C15 0.0340(13) 0.0698(16) 0.0603(14) -0.0002(11) 0.0191(11) 0.0197(11)
C16 0.090(2) 0.0481(14) 0.0583(15) 0.0253(11) 0.0270(14) 0.0353(13)
C2 0.0191(9) 0.0264(9) 0.0195(8) -0.0028(7) 0.0063(7) -0.0031(7)
C21 0.0172(9) 0.0293(9) 0.0349(10) 0.0014(8) 0.0018(8) -0.0049(7)
C22 0.0332(12) 0.0444(12) 0.0610(14) -0.0251(10) 0.0118(10) -0.0147(9)
C3 0.0174(9) 0.0270(9) 0.0186(8) -0.0011(6) 0.0064(7) 0.0002(7)
C31 0.0182(9) 0.0307(9) 0.0294(9) 0.0003(7) 0.0031(7) 0.0010(8)
C32 0.0196(10) 0.0409(11) 0.0424(10) -0.0009(9) 0.0088(8) 0.0020(8)
C4 0.0195(9) 0.0223(9) 0.0197(8) 0.0014(6) 0.0067(7) 0.0040(7)
O4 0.0242(7) 0.0220(6) 0.0277(6) 0.0030(5) 0.0063(5) 0.0055(5)
C41 0.0344(11) 0.0301(10) 0.0342(10) 0.0119(8) 0.0084(8) 0.0057(8)
C4A 0.0195(9) 0.0211(8) 0.0181(8) -0.0003(6) 0.0051(7) -0.0018(7)
C5 0.0242(10) 0.0180(8) 0.0282(9) 0.0003(7) 0.0031(7) -0.0015(7)
C6 0.0239(10) 0.0206(9) 0.0314(9) -0.0006(7) 0.0018(8) -0.0052(7)
C7 0.0185(9) 0.0229(8) 0.0222(8) 0.0023(7) 0.0035(7) -0.0029(7)
C71 0.0191(9) 0.0227(8) 0.0257(8) 0.0028(7) 0.0044(7) -0.0032(7)
C72 0.0214(9) 0.0259(9) 0.0250(8) 0.0033(7) 0.0032(7) -0.0017(7)
C73 0.0211(9) 0.0291(9) 0.0200(8) 0.0039(7) 0.0025(7) -0.0060(7)
C74 0.0227(10) 0.0302(10) 0.0252(9) 0.0006(7) 0.0014(7) -0.0055(7)
C75 0.0254(10) 0.0410(11) 0.0309(10) 0.0015(8) 0.0035(8) 0.0025(8)
C76 0.0193(10) 0.0569(13) 0.0354(10) -0.0007(10) -0.0023(8) -0.0026(9)
C77 0.0280(11) 0.0512(12) 0.0364(11) -0.0123(9) -0.0029(9) -0.0118(9)
C78 0.0269(11) 0.0355(10) 0.0295(9) -0.0036(8) 0.0043(8) -0.0033(8)
C8 0.0183(9) 0.0201(8) 0.0199(8) 0.0012(6) 0.0058(7) 0.0005(7)
C8A 0.0167(8) 0.0209(8) 0.0158(7) -0.0003(6) 0.0051(6) -0.0012(7)

loop_
_atom_type_symbol
_atom_type_description
_atom_type_scat_dispersion_real
_atom_type_scat_dispersion_imag
_atom_type_scat_source
C C 0.0033 0.0016 'International Tables Vol C Tables 4.2.6.8 and 6.1.1.4'
H H 0.0000 0.0000 'International Tables Vol C Tables 4.2.6.8 and 6.1.1.4'
O O 0.0106 0.0060 'International Tables Vol C Tables 4.2.6.8 and 6.1.1.4'
Si Si 0.0817 0.0704 'International Tables Vol C Tables 4.2.6.8 and 6.1.1.4'
Cr Cr 0.3209 0.6236 'International Tables Vol C Tables 4.2.6.8 and 6.1.1.4'

loop_
_geom_angle_atom_site_label_1
_geom_angle_atom_site_label_2
_geom_angle_atom_site_label_3
_geom_angle
C1C Cr1 C1B 91.50(7)
C1C Cr1 C1A 87.01(8)
C1B Cr1 C1A 89.42(7)
C1C Cr1 C3 87.45(7)
C1B Cr1 C3 132.66(7)
C1A Cr1 C3 137.67(6)
C1C Cr1 C1 136.42(7)
C1B Cr1 C1 83.19(6)
C1A Cr1 C1 135.87(7)
C3 Cr1 C1 66.32(6)
C1C Cr1 C2 102.78(7)
C1B Cr1 C2 97.95(6)
C1A Cr1 C2 167.50(6)
C3 Cr1 C2 37.20(6)
C1 Cr1 C2 36.50(5)
C1C Cr1 C8A 166.68(7)
C1B Cr1 C8A 98.17(6)
C1A Cr1 C8A 102.15(7)
C3 Cr1 C8A 79.26(6)
C1 Cr1 C8A 37.24(5)
C2 Cr1 C8A 66.92(6)
C1C Cr1 C4 102.43(7)
C1B Cr1 C4 160.44(6)
C1A Cr1 C4 104.79(6)
C3 Cr1 C4 36.51(6)
C1 Cr1 C4 77.25(5)
C2 Cr1 C4 65.82(6)
C8A Cr1 C4 66.10(5)
C1C Cr1 C4A 135.26(7)
C1B Cr1 C4A 133.13(7)
C1A Cr1 C4A 90.00(6)
C3 Cr1 C4A 65.75(6)
C1 Cr1 C4A 65.55(5)
C2 Cr1 C4A 77.58(5)
C8A Cr1 C4A 36.70(5)
C4 Cr1 C4A 36.06(5)
O1A C1A Cr1 178.16(14)
O1B C1B Cr1 175.80(13)
O1C C1C Cr1 177.73(17)
O1 C1 C2 119.63(13)
O1 C1 C8A 118.45(14)
C2 C1 C8A 121.87(14)
O1 C1 Cr1 127.06(9)
C2 C1 Cr1 72.21(8)
C8A C1 Cr1 71.86(8)
C1 O1 Si1 131.25(9)
O1 Si1 C12 111.02(7)
O1 Si1 C11 109.82(7)
C12 Si1 C11 108.04(9)
O1 Si1 C13 102.10(7)
C12 Si1 C13 112.57(10)
C11 Si1 C13 113.23(8)
Si1 C11 H11A 109.5
Si1 C11 H11B 109.5
H11A C11 H11B 109.5
Si1 C11 H11C 109.5
H11A C11 H11C 109.5
H11B C11 H11C 109.5
Si1 C12 H12A 109.5
Si1 C12 H12B 109.5
H12A C12 H12B 109.5
Si1 C12 H12C 109.5
H12A C12 H12C 109.5
H12B C12 H12C 109.5
C14 C13 C16 109.49(17)
C14 C13 C15 108.64(16)
C16 C13 C15 109.68(17)
C14 C13 Si1 110.64(13)
C16 C13 Si1 109.01(13)
C15 C13 Si1 109.37(13)
C13 C14 H14A 109.5
C13 C14 H14B 109.5
H14A C14 H14B 109.5
C13 C14 H14C 109.5
H14A C14 H14C 109.5
H14B C14 H14C 109.5
C13 C15 H15A 109.5
C13 C15 H15B 109.5
H15A C15 H15B 109.5
C13 C15 H15C 109.5
H15A C15 H15C 109.5
H15B C15 H15C 109.5
C13 C16 H16A 109.5
C13 C16 H16B 109.5
H16A C16 H16B 109.5
C13 C16 H16C 109.5
H16A C16 H16C 109.5
H16B C16 H16C 109.5
C1 C2 C3 118.98(14)
C1 C2 C21 119.50(14)
C3 C2 C21 121.52(15)
C1 C2 Cr1 71.29(8)
C3 C2 Cr1 70.40(8)
C21 C2 Cr1 131.43(11)
C2 C21 C22 116.18(14)
C2 C21 H21A 108.2
C22 C21 H21A 108.2
C2 C21 H21B 108.2
C22 C21 H21B 108.2
H21A C21 H21B 107.4
C21 C22 H22A 109.5
C21 C22 H22B 109.5
H22A C22 H22B 109.5
C21 C22 H22C 109.5
H22A C22 H22C 109.5
H22B C22 H22C 109.5
C4 C3 C2 119.69(15)
C4 C3 C31 119.26(14)
C2 C3 C31 120.95(14)
C4 C3 Cr1 72.92(9)
C2 C3 Cr1 72.40(9)
C31 C3 Cr1 129.47(10)
C3 C31 C32 111.75(13)
C3 C31 H31A 109.3
C32 C31 H31A 109.3
C3 C31 H31B 109.3
C32 C31 H31B 109.3
H31A C31 H31B 107.9
C31 C32 H32A 109.5
C31 C32 H32B 109.5
H32A C32 H32B 109.5
C31 C32 H32C 109.5
H32A C32 H32C 109.5
H32B C32 H32C 109.5
O4 C4 C3 118.92(14)
O4 C4 C4A 119.18(14)
C3 C4 C4A 121.66(14)
O4 C4 Cr1 133.90(10)
C3 C4 Cr1 70.57(9)
C4A C4 Cr1 73.73(9)
C4 O4 C41 116.14(12)
O4 C41 H41A 109.5
O4 C41 H41B 109.5
H41A C41 H41B 109.5
O4 C41 H41C 109.5
H41A C41 H41C 109.5
H41B C41 H41C 109.5
C4 C4A C8A 119.54(14)
C4 C4A C5 122.91(14)
C8A C4A C5 117.55(15)
C4 C4A Cr1 70.21(8)
C8A C4A Cr1 69.81(8)
C5 C4A Cr1 132.56(11)
C6 C5 C4A 121.20(15)
C6 C5 H5 119.4
C4A C5 H5 119.4
C5 C6 C7 121.76(15)
C5 C6 H6 119.1
C7 C6 H6 119.1
C8 C7 C6 118.17(15)
C8 C7 C71 119.90(15)
C6 C7 C71 121.93(14)
C72 C71 C7 125.32(15)
C72 C71 H71 117.3
C7 C71 H71 117.3
C71 C72 C73 127.29(16)
C71 C72 H72 116.4
C73 C72 H72 116.4
C74 C73 C78 117.57(16)
C74 C73 C72 123.79(15)
C78 C73 C72 118.63(15)
C75 C74 C73 121.21(16)
C75 C74 H74 119.4
C73 C74 H74 119.4
C74 C75 C76 120.50(17)
C74 C75 H75 119.7
C76 C75 H75 119.7
C77 C76 C75 119.41(18)
C77 C76 H76 120.3
C75 C76 H76 120.3
C76 C77 C78 120.20(17)
C76 C77 H77 119.9
C78 C77 H77 119.9
C77 C78 C73 121.11(17)
C77 C78 H78 119.4
C73 C78 H78 119.4
C7 C8 C8A 121.80(15)
C7 C8 H8 119.1
C8A C8 H8 119.1
C8 C8A C4A 119.02(14)
C8 C8A C1 122.98(14)
C4A C8A C1 117.99(14)
C8 C8A Cr1 125.52(10)
C4A C8A Cr1 73.50(8)
C1 C8A Cr1 70.90(8)

loop_
_geom_bond_atom_site_label_1
_geom_bond_atom_site_label_2
_geom_bond_distance
Cr1 C1C 1.8261(19)
Cr1 C1B 1.8329(18)
Cr1 C1A 1.8362(17)
Cr1 C3 2.2289(15)
Cr1 C1 2.2434(14)
Cr1 C2 2.2553(15)
Cr1 C8A 2.2561(15)
Cr1 C4 2.2592(15)
Cr1 C4A 2.3049(15)
Cr1 Ar1 1.754(1)
C1A O1A 1.1562(19)
C1B O1B 1.1553(19)
C1C O1C 1.162(2)
C1 O1 1.3607(18)
C1 C2 1.409(2)
C1 C8A 1.437(2)
O1 Si1 1.6823(11)
Si1 C12 1.8476(18)
Si1 C11 1.8586(17)
Si1 C13 1.8710(17)
C11 H11A 0.9800
C11 H11B 0.9800
C11 H11C 0.9800
C12 H12A 0.9800
C12 H12B 0.9800
C12 H12C 0.9800
C13 C14 1.526(3)
C13 C16 1.541(2)
C13 C15 1.543(3)
C14 H14A 0.9800
C14 H14B 0.9800
C14 H14C 0.9800
C15 H15A 0.9800
C15 H15B 0.9800
C15 H15C 0.9800
C16 H16A 0.9800
C16 H16B 0.9800
C16 H16C 0.9800
C2 C3 1.430(2)
C2 C21 1.519(2)
C21 C22 1.521(2)
C21 H21A 0.9900
C21 H21B 0.9900
C22 H22A 0.9800
C22 H22B 0.9800
C22 H22C 0.9800
C3 C4 1.406(2)
C3 C31 1.511(2)
C31 C32 1.532(2)
C31 H31A 0.9900
C31 H31B 0.9900
C32 H32A 0.9800
C32 H32B 0.9800
C32 H32C 0.9800
C4 O4 1.3825(18)
C4 C4A 1.413(2)
O4 C41 1.4366(18)
C41 H41A 0.9800
C41 H41B 0.9800
C41 H41C 0.9800
C4A C8A 1.437(2)
C4A C5 1.437(2)
C5 C6 1.348(2)
C5 H5 0.9500
C6 C7 1.436(2)
C6 H6 0.9500
C7 C8 1.373(2)
C7 C71 1.466(2)
C71 C72 1.338(2)
C71 H71 0.9500
C72 C73 1.461(2)
C72 H72 0.9500
C73 C74 1.398(2)
C73 C78 1.402(2)
C74 C75 1.373(2)
C74 H74 0.9500
C75 C76 1.389(3)
C75 H75 0.9500
C76 C77 1.381(3)
C76 H76 0.9500
C77 C78 1.383(2)
C77 H77 0.9500
C78 H78 0.9500
C8 C8A 1.423(2)
C8 H8 0.9500

loop_
_geom_hbond_atom_site_label_D
_geom_hbond_atom_site_label_H
_geom_hbond_atom_site_label_A
_geom_hbond_distance_DH
_geom_hbond_distance_HA
_geom_hbond_distance_DA
_geom_hbond_angle_DHA
_geom_hbond_site_symmetry_A
C6 H6 O1A 0.95 2.56 3.497(2) 168.4 3_656
C72 H72 O1A 0.95 2.60 3.380(2) 140.2 3_656
C12 H12C O1B 0.98 2.44 3.270(2) 142.2 4_565
C11 H11B O1C 0.98 2.62 3.432(2) 140.2 4_565
C31 H31B O1C 0.99 2.61 3.218(2) 119.6 2_756

loop_
_geom_torsion_atom_site_label_1
_geom_torsion_atom_site_label_2
_geom_torsion_atom_site_label_3
_geom_torsion_atom_site_label_4
_geom_torsion
C1C Cr1 C1A O1A 81(5)
C1B Cr1 C1A O1A -11(5)
C3 Cr1 C1A O1A 164(5)
C1 Cr1 C1A O1A -90(5)
C2 Cr1 C1A O1A -137(5)
C8A Cr1 C1A O1A -109(5)
C4 Cr1 C1A O1A -177(100)
C4A Cr1 C1A O1A -144(5)
C1C Cr1 C1B O1B 123(2)
C1A Cr1 C1B O1B -150(2)
C3 Cr1 C1B O1B 35(2)
C1 Cr1 C1B O1B -13(2)
C2 Cr1 C1B O1B 20(2)
C8A Cr1 C1B O1B -48(2)
C4 Cr1 C1B O1B -13(2)
C4A Cr1 C1B O1B -60(2)
C1B Cr1 C1C O1C 131(4)
C1A Cr1 C1C O1C 42(4)
C3 Cr1 C1C O1C -96(4)
C1 Cr1 C1C O1C -147(4)
C2 Cr1 C1C O1C -131(4)
C8A Cr1 C1C O1C -92(4)
C4 Cr1 C1C O1C -63(4)
C4A Cr1 C1C O1C -45(4)
C1C Cr1 C1 O1 -85.78(16)
C1B Cr1 C1 O1 -0.79(14)
C1A Cr1 C1 O1 81.30(15)
C3 Cr1 C1 O1 -143.69(15)
C2 Cr1 C1 O1 -114.09(16)
C8A Cr1 C1 O1 112.38(17)
C4 Cr1 C1 O1 179.50(14)
C4A Cr1 C1 O1 143.36(14)
C1C Cr1 C1 C2 28.31(13)
C1B Cr1 C1 C2 113.30(10)
C1A Cr1 C1 C2 -164.61(10)
C3 Cr1 C1 C2 -29.60(8)
C8A Cr1 C1 C2 -133.53(13)
C4 Cr1 C1 C2 -66.41(9)
C4A Cr1 C1 C2 -102.55(9)
C1C Cr1 C1 C8A 161.83(10)
C1B Cr1 C1 C8A -113.17(10)
C1A Cr1 C1 C8A -31.08(13)
C3 Cr1 C1 C8A 103.93(10)
C2 Cr1 C1 C8A 133.53(13)
C4 Cr1 C1 C8A 67.12(9)
C4A Cr1 C1 C8A 30.98(9)
C2 C1 O1 Si1 102.16(15)
C8A C1 O1 Si1 -80.46(16)
Cr1 C1 O1 Si1 -168.48(7)
C1 O1 Si1 C12 53.56(16)
C1 O1 Si1 C11 -65.85(15)
C1 O1 Si1 C13 173.75(13)
O1 Si1 C13 C14 54.95(13)
C12 Si1 C13 C14 174.05(12)
C11 Si1 C13 C14 -63.04(14)
O1 Si1 C13 C16 175.41(15)
C12 Si1 C13 C16 -65.49(17)
C11 Si1 C13 C16 57.42(17)
O1 Si1 C13 C15 -64.68(14)
C12 Si1 C13 C15 54.42(15)
C11 Si1 C13 C15 177.33(13)
O1 C1 C2 C3 176.73(12)
C8A C1 C2 C3 -0.6(2)
Cr1 C1 C2 C3 53.67(12)
O1 C1 C2 C21 -4.6(2)
C8A C1 C2 C21 178.11(13)
Cr1 C1 C2 C21 -127.67(13)
O1 C1 C2 Cr1 123.06(12)
C8A C1 C2 Cr1 -54.23(12)
C1C Cr1 C2 C1 -160.42(9)
C1B Cr1 C2 C1 -67.04(10)
C1A Cr1 C2 C1 58.6(3)
C3 Cr1 C2 C1 131.57(13)
C8A Cr1 C2 C1 28.49(8)
C4 Cr1 C2 C1 101.54(9)
C4A Cr1 C2 C1 65.49(9)
C1C Cr1 C2 C3 68.01(10)
C1B Cr1 C2 C3 161.39(10)
C1A Cr1 C2 C3 -72.9(3)
C1 Cr1 C2 C3 -131.57(13)
C8A Cr1 C2 C3 -103.08(10)
C4 Cr1 C2 C3 -30.03(9)
C4A Cr1 C2 C3 -66.08(9)
C1C Cr1 C2 C21 -47.19(16)
C1B Cr1 C2 C21 46.19(16)
C1A Cr1 C2 C21 171.9(3)
C3 Cr1 C2 C21 -115.20(19)
C1 Cr1 C2 C21 113.23(18)
C8A Cr1 C2 C21 141.72(17)
C4 Cr1 C2 C21 -145.23(17)
C4A Cr1 C2 C21 178.72(16)
C1 C2 C21 C22 89.31(19)
C3 C2 C21 C22 -92.06(19)
Cr1 C2 C21 C22 -1.1(2)
C1 C2 C3 C4 3.5(2)
C21 C2 C3 C4 -175.11(14)
Cr1 C2 C3 C4 57.62(12)
C1 C2 C3 C31 179.93(13)
C21 C2 C3 C31 1.3(2)
Cr1 C2 C3 C31 -125.98(13)
C1 C2 C3 Cr1 -54.10(12)
C21 C2 C3 Cr1 127.27(14)
C1C Cr1 C3 C4 114.97(10)
C1B Cr1 C3 C4 -155.34(10)
C1A Cr1 C3 C4 32.23(14)
C1 Cr1 C3 C4 -100.80(10)
C2 Cr1 C3 C4 -129.88(14)
C8A Cr1 C3 C4 -64.09(9)
C4A Cr1 C3 C4 -28.14(9)
C1C Cr1 C3 C2 -115.15(10)
C1B Cr1 C3 C2 -25.46(13)
C1A Cr1 C3 C2 162.11(10)
C1 Cr1 C3 C2 29.08(8)
C8A Cr1 C3 C2 65.79(9)
C4 Cr1 C3 C2 129.88(14)
C4A Cr1 C3 C2 101.73(10)
C1C Cr1 C3 C31 0.81(15)
C1B Cr1 C3 C31 90.50(16)
C1A Cr1 C3 C31 -81.93(17)
C1 Cr1 C3 C31 145.04(16)
C2 Cr1 C3 C31 115.97(18)
C8A Cr1 C3 C31 -178.24(15)
C4 Cr1 C3 C31 -114.16(18)
C4A Cr1 C3 C31 -142.30(16)
C4 C3 C31 C32 86.38(18)
C2 C3 C31 C32 -90.04(18)
Cr1 C3 C31 C32 177.83(12)
C2 C3 C4 O4 172.45(12)
C31 C3 C4 O4 -4.0(2)
Cr1 C3 C4 O4 -130.18(12)
C2 C3 C4 C4A -1.9(2)
C31 C3 C4 C4A -178.34(13)
Cr1 C3 C4 C4A 55.49(13)
C2 C3 C4 Cr1 -57.36(12)
C31 C3 C4 Cr1 126.17(13)
C1C Cr1 C4 O4 43.83(17)
C1B Cr1 C4 O4 178.28(18)
C1A Cr1 C4 O4 -46.34(17)
C3 Cr1 C4 O4 111.85(19)
C1 Cr1 C4 O4 179.12(17)
C2 Cr1 C4 O4 142.43(17)
C8A Cr1 C4 O4 -143.30(17)
C4A Cr1 C4 O4 -115.09(19)
C1C Cr1 C4 C3 -68.02(11)
C1B Cr1 C4 C3 66.4(2)
C1A Cr1 C4 C3 -158.19(10)
C1 Cr1 C4 C3 67.27(9)
C2 Cr1 C4 C3 30.57(9)
C8A Cr1 C4 C3 104.85(10)
C4A Cr1 C4 C3 133.06(13)
C1C Cr1 C4 C4A 158.92(10)
C1B Cr1 C4 C4A -66.6(2)
C1A Cr1 C4 C4A 68.75(10)
C3 Cr1 C4 C4A -133.06(13)
C1 Cr1 C4 C4A -65.79(9)
C2 Cr1 C4 C4A -102.49(10)
C8A Cr1 C4 C4A -28.21(8)
C3 C4 O4 C41 99.64(17)
C4A C4 O4 C41 -85.89(17)
Cr1 C4 O4 C41 9.4(2)
O4 C4 C4A C8A -177.09(12)
C3 C4 C4A C8A -2.8(2)
Cr1 C4 C4A C8A 51.27(12)
O4 C4 C4A C5 3.1(2)
C3 C4 C4A C5 177.39(14)
Cr1 C4 C4A C5 -128.56(14)
O4 C4 C4A Cr1 131.64(13)
C3 C4 C4A Cr1 -54.05(13)
C1C Cr1 C4A C4 -29.94(14)
C1B Cr1 C4A C4 155.09(10)
C1A Cr1 C4A C4 -115.69(10)
C3 Cr1 C4A C4 28.47(9)
C1 Cr1 C4A C4 102.27(10)
C2 Cr1 C4A C4 65.79(9)
C8A Cr1 C4A C4 133.68(13)
C1C Cr1 C4A C8A -163.62(11)
C1B Cr1 C4A C8A 21.41(13)
C1A Cr1 C4A C8A 110.63(10)
C3 Cr1 C4A C8A -105.21(10)
C1 Cr1 C4A C8A -31.41(9)
C2 Cr1 C4A C8A -67.90(9)
C4 Cr1 C4A C8A -133.68(13)
C1C Cr1 C4A C5 87.03(18)
C1B Cr1 C4A C5 -87.94(17)
C1A Cr1 C4A C5 1.27(16)
C3 Cr1 C4A C5 145.44(17)
C1 Cr1 C4A C5 -140.76(17)
C2 Cr1 C4A C5 -177.25(17)
C8A Cr1 C4A C5 -109.35(19)
C4 Cr1 C4A C5 116.97(19)
C4 C4A C5 C6 178.97(15)
C8A C4A C5 C6 -0.9(2)
Cr1 C4A C5 C6 86.3(2)
C4A C5 C6 C7 -3.6(2)
C5 C6 C7 C8 2.3(2)
C5 C6 C7 C71 -178.20(15)
C8 C7 C71 C72 162.06(15)
C6 C7 C71 C72 -17.5(2)
C7 C71 C72 C73 179.31(14)
C71 C72 C73 C74 -8.1(3)
C71 C72 C73 C78 173.35(16)
C78 C73 C74 C75 0.3(2)
C72 C73 C74 C75 -178.35(15)
C73 C74 C75 C76 -0.5(3)
C74 C75 C76 C77 0.0(3)
C75 C76 C77 C78 0.8(3)
C76 C77 C78 C73 -1.1(3)
C74 C73 C78 C77 0.5(2)
C72 C73 C78 C77 179.21(16)
C6 C7 C8 C8A 3.7(2)
C71 C7 C8 C8A -175.90(13)
C7 C8 C8A C4A -8.0(2)
C7 C8 C8A C1 173.08(14)
C7 C8 C8A Cr1 -97.85(16)
C4 C4A C8A C8 -173.37(13)
C5 C4A C8A C8 6.5(2)
Cr1 C4A C8A C8 -121.91(13)
C4 C4A C8A C1 5.6(2)
C5 C4A C8A C1 -174.57(13)
Cr1 C4A C8A C1 57.04(11)
C4 C4A C8A Cr1 -51.46(12)
C5 C4A C8A Cr1 128.39(13)
O1 C1 C8A C8 -2.4(2)
C2 C1 C8A C8 174.93(13)
Cr1 C1 C8A C8 120.55(14)
O1 C1 C8A C4A 178.70(12)
C2 C1 C8A C4A -4.0(2)
Cr1 C1 C8A C4A -58.36(12)
O1 C1 C8A Cr1 -122.94(12)
C2 C1 C8A Cr1 54.38(12)
C1C Cr1 C8A C8 173.7(3)
C1B Cr1 C8A C8 -50.17(14)
C1A Cr1 C8A C8 41.01(14)
C3 Cr1 C8A C8 177.79(13)
C1 Cr1 C8A C8 -117.42(16)
C2 Cr1 C8A C8 -145.38(14)
C4 Cr1 C8A C8 141.97(14)
C4A Cr1 C8A C8 114.21(16)
C1C Cr1 C8A C4A 59.5(3)
C1B Cr1 C8A C4A -164.38(9)
C1A Cr1 C8A C4A -73.21(10)
C3 Cr1 C8A C4A 63.58(9)
C1 Cr1 C8A C4A 128.37(13)
C2 Cr1 C8A C4A 100.41(10)
C4 Cr1 C8A C4A 27.75(8)
C1C Cr1 C8A C1 -68.9(3)
C1B Cr1 C8A C1 67.25(10)
C1A Cr1 C8A C1 158.43(9)
C3 Cr1 C8A C1 -64.79(9)
C2 Cr1 C8A C1 -27.96(8)
C4 Cr1 C8A C1 -100.61(10)
C4A Cr1 C8A C1 -128.37(13)
